data_7220077
loop_
_publ_author_name
'Pan, Yanyan'
'Xing, Peiqi'
'Geng, Xiujuan'
'Zhu, Yujing'
'Liu, Faqian'
'Wang, Lei'

_publ_section_title
;
 Supramolecular Assemblies of 2-hydroxy-3-naphthoic Acid and
 N-Heterocycles via Various Strong Hydrogen Bonds and Weak
 X&#x2022;&#x2022;&#x2022;\p (X= C--H, \p) Interactions
;
_journal_name_full 'RSC Adv.'
_journal_paper_doi 10.1039/C5RA03837E
_journal_year 2015
_chemical_formula_moiety 'C10 H15 N2, C11 H7 O3'
_chemical_formula_sum 'C21 H22 N2 O3'
_chemical_formula_weight 350.40
_chemical_name_systematic
;
 ?
;
_space_group_crystal_system orthorhombic
_space_group_IT_number 19
_space_group_name_Hall 'P 2ac 2ab'
_space_group_name_H-M_alt 'P 21 21 21'
_symmetry_space_group_name_Hall 'P 2ac 2ab'
_symmetry_space_group_name_H-M 'P 21 21 21'
_atom_sites_solution_hydrogens geom
_audit_creation_date 2014-02-07
_audit_creation_method
;
Olex2 1.2
(compiled 2013.12.10 svn.r2850 for OlexSys, GUI svn.r4736)
;
_audit_update_record
;
2014-11-04 deposited with the CCDC.
2015-04-02 downloaded from the CCDC.
;
_cell_angle_alpha 90
_cell_angle_beta 90
_cell_angle_gamma 90
_cell_formula_units_Z 4
_cell_length_a 6.2836(6)
_cell_length_b 8.1666(10)
_cell_length_c 34.870(3)
_cell_measurement_temperature 293(2)
_cell_volume 1789.4(3)
_computing_cell_refinement 'Bruker FRAMBO'
_computing_data_collection 'Bruker FRAMBO'
_computing_data_reduction 'Bruker SHELXTL'
_computing_molecular_graphics 'Olex2 (Dolomanov et al., 2009)'
_computing_publication_material 'Olex2 (Dolomanov et al., 2009)'
_computing_structure_refinement 'ShelXL (Sheldrick, 2008)'
_computing_structure_solution 'Bruker SHELXTL'
_diffrn_ambient_temperature 293(2)
_diffrn_measured_fraction_theta_full 'ACTA 50'
_diffrn_measured_fraction_theta_max 0.999
_diffrn_measurement_device_type 'multiwire proportional'
_diffrn_measurement_method 'phi and omega scans'
_diffrn_radiation_monochromator graphite
_diffrn_radiation_type MoK\a
_diffrn_radiation_wavelength 0.71073
_diffrn_reflns_av_R_equivalents 0.0298
_diffrn_reflns_av_unetI/netI 0.0492
_diffrn_reflns_Laue_measured_fraction_full 0.973
_diffrn_reflns_Laue_measured_fraction_max 0.999
_diffrn_reflns_limit_h_max 7
_diffrn_reflns_limit_h_min -5
_diffrn_reflns_limit_k_max 9
_diffrn_reflns_limit_k_min -6
_diffrn_reflns_limit_l_max 32
_diffrn_reflns_limit_l_min -41
_diffrn_reflns_number 5111
_diffrn_reflns_point_group_measured_fraction_full 0.918
_diffrn_reflns_point_group_measured_fraction_max 0.944
_diffrn_reflns_theta_full 'ACTA 50'
_diffrn_reflns_theta_max 24.995
_diffrn_reflns_theta_min 2.336
_exptl_absorpt_coefficient_mu 0.088
_exptl_absorpt_correction_type none
_exptl_crystal_colour colorless
_exptl_crystal_density_diffrn 1.301
_exptl_crystal_description block
_exptl_crystal_F_000 744
_exptl_crystal_size_max 0.24
_exptl_crystal_size_mid 0.18
_exptl_crystal_size_min 0.16
_refine_diff_density_max 0.127
_refine_diff_density_min -0.160
_refine_diff_density_rms 0.036
_refine_ls_abs_structure_details
;
 Flack x determined using 657 quotients [(I+)-(I-)]/[(I+)+(I-)]
 (Parsons and Flack (2004), Acta Cryst. A60, s61).
;
_refine_ls_abs_structure_Flack -2.6(10)
_refine_ls_extinction_method none
_refine_ls_goodness_of_fit_ref 1.049
_refine_ls_hydrogen_treatment mixed
_refine_ls_matrix_type full
_refine_ls_number_parameters 236
_refine_ls_number_reflns 2979
_refine_ls_number_restraints 0
_refine_ls_restrained_S_all 1.049
_refine_ls_R_factor_all 0.0710
_refine_ls_R_factor_gt 0.0466
_refine_ls_shift/su_max 0.000
_refine_ls_shift/su_mean 0.000
_refine_ls_structure_factor_coef Fsqd
_refine_ls_weighting_details
;
 w=1/[\s^2^(Fo^2^)+(0.0450P)^2^]
 where P=(Fo^2^+2Fc^2^)/3
;
_refine_ls_weighting_scheme calc
_refine_ls_wR_factor_gt 0.0970
_refine_ls_wR_factor_ref 0.1138
_reflns_Friedel_coverage 0.593
_reflns_Friedel_fraction_full 0.838
_reflns_Friedel_fraction_max 0.863
_reflns_number_gt 2211
_reflns_number_total 2979
_reflns_threshold_expression 'I > 2\s(I)'
_cod_data_source_file c5ra03837e2.cif
_cod_data_source_block 4
_cod_database_code 7220077
_shelxl_version_number 2013-2
_shelx_space_group_comment
;
The symmetry employed for this shelxl refinement is uniquely defined
by the following loop, which should always be used as a source of
symmetry information in preference to the above space-group names.
They are only intended as comments.
;
_olex2_refinement_description
;
1. Fixed Uiso
 At 1.2 times of:
  All C(H) groups, All C(H,H) groups, All N(H,H) groups
 At 1.5 times of:
  All O(H) groups
2.a Secondary CH2 refined with riding coordinates:
 N2(H2A,H2B), C6(H6A,H6B), C9(H9A,H9B), C11(H11A,H11B), C14(H14A,H14B)
2.b Aromatic/amide H refined with riding coordinates:
 C8(H8), C10(H10), C16(H16), C19(H19), C20(H20), C21(H21), C22(H22), C23(H23),
 C24(H24), C25(H25), C26(H26)
2.c Idealised tetrahedral OH refined as rotating group:
 O3(H3)
;

loop_
_space_group_symop_operation_xyz
'x, y, z'
'-x+1/2, -y, z+1/2'
'-x, y+1/2, -z+1/2'
'x+1/2, -y+1/2, -z'

loop_
_atom_site_label
_atom_site_type_symbol
_atom_site_fract_x
_atom_site_fract_y
_atom_site_fract_z
_atom_site_U_iso_or_equiv
_atom_site_adp_type
_atom_site_occupancy
_atom_site_site_symmetry_order
_atom_site_calc_flag
_atom_site_refinement_flags_posn
N1 N 0.6167(4) 0.9219(3) 0.14221(7) 0.0438(7) Uani 1 1 d .
O3 O 1.2100(4) 1.6461(3) 0.21103(7) 0.0589(7) Uani 1 1 d .
H3 H 1.1078 1.6361 0.2255 0.088 Uiso 1 1 calc GR
C3 C 0.9919(4) 1.4561(4) 0.17519(9) 0.0415(8) Uani 1 1 d .
N2 N 0.4844(4) 1.0504(4) 0.21540(8) 0.0508(7) Uani 1 1 d .
H2A H 0.4043 1.0423 0.2391 0.061 Uiso 1 1 calc R
H2B H 0.5608 1.1536 0.2155 0.061 Uiso 1 1 calc R
C5 C 1.1784(5) 1.5536(4) 0.17904(9) 0.0424(8) Uani 1 1 d .
C6 C 0.4538(5) 1.0491(5) 0.14472(10) 0.0518(9) Uani 1 1 d .
H6A H 0.3526 1.0346 0.1240 0.062 Uiso 1 1 calc R
H6B H 0.5203 1.1554 0.1416 0.062 Uiso 1 1 calc R
O2 O 0.6851(4) 1.3453(4) 0.20500(8) 0.0770(9) Uani 1 1 d .
C8 C 0.9642(5) 1.3694(4) 0.14196(10) 0.0509(9) Uani 1 1 d .
H8 H 0.8422 1.3060 0.1393 0.061 Uiso 1 1 calc R
C9 C 0.6367(5) 0.9130(4) 0.21269(10) 0.0508(9) Uani 1 1 d .
H9A H 0.5604 0.8100 0.2142 0.061 Uiso 1 1 calc R
H9B H 0.7355 0.9179 0.2340 0.061 Uiso 1 1 calc R
C10 C 1.3258(5) 1.5572(4) 0.15055(10) 0.0479(9) Uani 1 1 d .
H10 H 1.4477 1.6204 0.1537 0.057 Uiso 1 1 calc R
C11 C 0.7581(4) 0.9213(5) 0.17547(9) 0.0487(9) Uani 1 1 d .
H11A H 0.8443 1.0199 0.1752 0.058 Uiso 1 1 calc R
H11B H 0.8532 0.8280 0.1738 0.058 Uiso 1 1 calc R
C12 C 1.1125(6) 1.3723(4) 0.11172(10) 0.0492(9) Uani 1 1 d .
C13 C 1.2991(5) 1.4680(4) 0.11643(10) 0.0451(8) Uani 1 1 d .
C14 C 0.3374(5) 1.0449(5) 0.18235(10) 0.0551(9) Uani 1 1 d .
H14A H 0.2410 1.1375 0.1837 0.066 Uiso 1 1 calc R
H14B H 0.2529 0.9457 0.1837 0.066 Uiso 1 1 calc R
C15 C 0.7122(5) 0.8999(4) 0.10585(10) 0.0469(9) Uani 1 1 d .
C16 C 1.4498(6) 1.4699(5) 0.08613(11) 0.0633(11) Uani 1 1 d .
H16 H 1.5732 1.5319 0.0887 0.076 Uiso 1 1 calc R
O1 O 0.8486(4) 1.5527(4) 0.23347(8) 0.0690(8) Uani 1 1 d .
C18 C 0.8295(5) 1.4487(5) 0.20669(11) 0.0523(9) Uani 1 1 d .
C19 C 0.6123(6) 0.9526(6) 0.07260(11) 0.0664(11) Uani 1 1 d .
H19 H 0.4829 1.0074 0.0743 0.080 Uiso 1 1 calc R
C20 C 0.9042(6) 0.8176(5) 0.10157(11) 0.0678(12) Uani 1 1 d .
H20 H 0.9762 0.7804 0.1232 0.081 Uiso 1 1 calc R
C21 C 1.0853(7) 1.2827(5) 0.07712(11) 0.0672(11) Uani 1 1 d .
H21 H 0.9639 1.2193 0.0736 0.081 Uiso 1 1 calc R
C22 C 1.4173(8) 1.3833(6) 0.05364(12) 0.0755(12) Uani 1 1 d .
H22 H 1.5179 1.3868 0.0341 0.091 Uiso 1 1 calc R
C23 C 0.8901(9) 0.8433(6) 0.03326(13) 0.0900(15) Uani 1 1 d .
H23 H 0.9493 0.8241 0.0092 0.108 Uiso 1 1 calc R
C24 C 0.7018(8) 0.9252(6) 0.03682(12) 0.0824(14) Uani 1 1 d .
H24 H 0.6326 0.9630 0.0150 0.099 Uiso 1 1 calc R
C25 C 1.2348(8) 1.2889(6) 0.04915(11) 0.0806(14) Uani 1 1 d .
H25 H 1.2152 1.2293 0.0267 0.097 Uiso 1 1 calc R
C26 C 0.9893(7) 0.7905(6) 0.06568(12) 0.0857(15) Uani 1 1 d .
H26 H 1.1177 0.7347 0.0636 0.103 Uiso 1 1 calc R

loop_
_atom_site_aniso_label
_atom_site_aniso_U_11
_atom_site_aniso_U_22
_atom_site_aniso_U_33
_atom_site_aniso_U_23
_atom_site_aniso_U_13
_atom_site_aniso_U_12
N1 0.0404(13) 0.0458(17) 0.0453(16) 0.0066(14) -0.0033(13) 0.0017(12)
O3 0.0640(15) 0.0587(16) 0.0541(15) -0.0080(14) 0.0056(13) -0.0117(13)
C3 0.0436(16) 0.0351(17) 0.046(2) 0.0089(17) -0.0019(16) -0.0003(16)
N2 0.0462(15) 0.0485(16) 0.0576(18) -0.0014(16) 0.0075(14) -0.0072(15)
C5 0.0477(16) 0.0353(18) 0.0441(19) 0.0035(17) -0.0026(16) -0.0020(16)
C6 0.0397(16) 0.056(2) 0.060(2) 0.009(2) -0.0039(17) 0.0025(17)
O2 0.0635(15) 0.082(2) 0.086(2) 0.0187(17) 0.0127(16) -0.0241(16)
C8 0.0469(18) 0.044(2) 0.062(2) 0.008(2) -0.0104(19) -0.0105(16)
C9 0.0529(19) 0.052(2) 0.048(2) -0.0011(19) -0.0051(17) -0.0009(17)
C10 0.0413(16) 0.046(2) 0.056(2) 0.0014(19) 0.0001(17) -0.0081(17)
C11 0.0414(16) 0.052(2) 0.052(2) -0.0004(19) -0.0059(17) 0.0057(16)
C12 0.0583(19) 0.042(2) 0.047(2) 0.0068(18) -0.0096(18) 0.0007(17)
C13 0.0480(18) 0.0420(19) 0.045(2) 0.0078(17) -0.0008(17) 0.0010(17)
C14 0.0409(16) 0.058(2) 0.067(2) 0.006(2) -0.0011(18) 0.0016(18)
C15 0.0529(18) 0.041(2) 0.047(2) 0.0073(17) -0.0017(18) -0.0036(16)
C16 0.068(2) 0.061(3) 0.060(3) 0.008(2) 0.008(2) 0.005(2)
O1 0.0690(17) 0.0656(19) 0.0724(19) -0.0033(16) 0.0260(14) -0.0022(16)
C18 0.0489(18) 0.045(2) 0.063(2) 0.016(2) 0.0054(19) 0.0023(19)
C19 0.070(2) 0.072(3) 0.057(2) 0.004(2) -0.008(2) 0.011(2)
C20 0.066(2) 0.078(3) 0.059(3) 0.015(2) 0.011(2) 0.021(2)
C21 0.085(3) 0.059(3) 0.058(2) -0.003(2) -0.016(2) -0.007(2)
C22 0.098(3) 0.075(3) 0.054(3) 0.003(2) 0.012(3) 0.009(3)
C23 0.128(4) 0.086(4) 0.056(3) 0.002(3) 0.020(3) 0.022(3)
C24 0.117(4) 0.083(4) 0.047(2) 0.003(3) -0.010(3) 0.008(3)
C25 0.123(4) 0.077(3) 0.042(2) -0.007(2) -0.004(3) 0.009(3)
C26 0.089(3) 0.093(4) 0.074(3) 0.012(3) 0.023(3) 0.032(3)

loop_
_atom_type_symbol
_atom_type_description
_atom_type_scat_dispersion_real
_atom_type_scat_dispersion_imag
_atom_type_scat_source
C C 0.0033 0.0016 'International Tables Vol C Tables 4.2.6.8 and 6.1.1.4'
H H 0.0000 0.0000 'International Tables Vol C Tables 4.2.6.8 and 6.1.1.4'
N N 0.0061 0.0033 'International Tables Vol C Tables 4.2.6.8 and 6.1.1.4'
O O 0.0106 0.0060 'International Tables Vol C Tables 4.2.6.8 and 6.1.1.4'

loop_
_geom_angle_atom_site_label_1
_geom_angle_atom_site_label_2
_geom_angle_atom_site_label_3
_geom_angle
C6 N1 C11 112.4(3)
C15 N1 C6 116.2(3)
C15 N1 C11 116.9(2)
C5 C3 C18 120.9(3)
C8 C3 C5 118.3(3)
C8 C3 C18 120.8(3)
C14 N2 C9 109.4(3)
O3 C5 C3 120.5(3)
C10 C5 O3 119.2(3)
C10 C5 C3 120.3(3)
N1 C6 C14 112.2(3)
C3 C8 C12 122.8(3)
N2 C9 C11 110.4(3)
C5 C10 C13 121.8(3)
N1 C11 C9 112.1(2)
C8 C12 C13 118.0(3)
C8 C12 C21 123.2(3)
C13 C12 C21 118.8(3)
C10 C13 C12 118.8(3)
C10 C13 C16 123.0(3)
C12 C13 C16 118.1(3)
N2 C14 C6 112.1(2)
C19 C15 N1 121.2(3)
C19 C15 C20 117.0(3)
C20 C15 N1 121.8(3)
C22 C16 C13 121.2(4)
O2 C18 C3 119.4(4)
O2 C18 O1 124.1(3)
O1 C18 C3 116.6(3)
C24 C19 C15 121.2(4)
C26 C20 C15 120.8(4)
C25 C21 C12 120.6(4)
C16 C22 C25 120.6(4)
C26 C23 C24 118.5(4)
C23 C24 C19 120.8(4)
C21 C25 C22 120.8(4)
C23 C26 C20 121.7(4)

loop_
_geom_bond_atom_site_label_1
_geom_bond_atom_site_label_2
_geom_bond_distance
N1 C6 1.461(4)
N1 C11 1.461(4)
N1 C15 1.414(4)
O3 C5 1.362(4)
C3 C5 1.423(4)
C3 C8 1.369(4)
C3 C18 1.500(4)
N2 C9 1.478(4)
N2 C14 1.478(4)
C5 C10 1.359(4)
C6 C14 1.503(4)
O2 C18 1.241(4)
C8 C12 1.408(5)
C9 C11 1.507(4)
C10 C13 1.405(4)
C12 C13 1.419(5)
C12 C21 1.421(5)
C13 C16 1.419(5)
C15 C19 1.387(5)
C15 C20 1.388(5)
C16 C22 1.351(5)
O1 C18 1.268(4)
C19 C24 1.387(5)
C20 C26 1.379(5)
C21 C25 1.355(5)
C22 C25 1.390(6)
C23 C24 1.365(6)
C23 C26 1.361(6)
